data_1515518
loop_
_publ_author_name
'Glasson, Christopher R. K.'
'Clegg, Jack K.'
'McMurtrie, John C.'
'Meehan, George V.'
'Lindoy, Leonard F.'
'Motti, Cherie A.'
'Moubaraki, Boujemaa'
'Murray, Keith S.'
'Cashion, John D.'

_publ_section_title
;
 Unprecedented encapsulation of a [FeIIICl4]&#x2212; anion in a cationic
 [FeII4L6]8+ tetrahedral cage derived from
 5,5&#x2032;&#x2032;&#x2032;-dimethyl-2,2&#x2032;:5&#x2032;,5&#x2032;&#x2032;:2&#x2032;&#x2032;,2&#x2032;&#x2032;&#x2032;-quaterpyridine
;
_journal_issue 3
_journal_name_full 'Chemical Science'
_journal_page_first 540
_journal_paper_doi 10.1039/c0sc00523a
_journal_volume 2
_journal_year 2011
_chemical_formula_moiety 'C132 H108 Fe4 N24, Fe Cl4, 6(P F6), 12(H2 O)'
_chemical_formula_sum 'C132 H132 Cl4 F36 Fe5 N24 O12 P6'
_chemical_formula_weight 3537.49
_chemical_name_systematic
;
?
;
_space_group_IT_number 218
_symmetry_cell_setting cubic
_symmetry_Int_Tables_number 218
_symmetry_space_group_name_Hall 'P -4n 2 3'
_symmetry_space_group_name_H-M 'P -4 3 n'
_atom_sites_solution_hydrogens geom
_atom_sites_solution_primary direct
_atom_sites_solution_secondary difmap
_audit_creation_method SHELXL-97
_cell_angle_alpha 90.00
_cell_angle_beta 90.00
_cell_angle_gamma 90.00
_cell_formula_units_Z 2
_cell_length_a 21.7946(6)
_cell_length_b 21.7946(6)
_cell_length_c 21.7946(6)
_cell_measurement_reflns_used 13879
_cell_measurement_temperature 150(2)
_cell_measurement_theta_max 23.292
_cell_measurement_theta_min 2.289
_cell_volume 10352.5(5)
_computing_cell_refinement 'SAINT (Bruker, 1995)'
_computing_data_collection 'SMART (Bruker, 1995)'
_computing_data_reduction 'SAINT and XPREP (Bruker, 1995)'
_computing_molecular_graphics
;ORTEP-3 (Farrugia, 1997)
WINGX-32 (Farrugia, 1999)
;
_computing_publication_material 'enCIFer 1.0 (CCDC, 2003)'
_computing_structure_refinement 'SHELXL-97 (Sheldrick, 1997)'
_computing_structure_solution 'SHELXS-97 (Sheldrick, 1990)'
_diffrn_ambient_temperature 150(2)
_diffrn_measured_fraction_theta_full 0.988
_diffrn_measured_fraction_theta_max 0.987
_diffrn_measurement_device_type 'Bruker SMART 1000 CCD'
_diffrn_measurement_method \w
_diffrn_radiation_monochromator graphite
_diffrn_radiation_source 'sealed tube'
_diffrn_radiation_type MoK\a
_diffrn_radiation_wavelength 0.71073
_diffrn_reflns_av_R_equivalents 0.0980
_diffrn_reflns_av_sigmaI/netI 0.0589
_diffrn_reflns_limit_h_max 28
_diffrn_reflns_limit_h_min -28
_diffrn_reflns_limit_k_max 29
_diffrn_reflns_limit_k_min -28
_diffrn_reflns_limit_l_max 27
_diffrn_reflns_limit_l_min -28
_diffrn_reflns_number 95183
_diffrn_reflns_theta_full 25.00
_diffrn_reflns_theta_max 28.31
_diffrn_reflns_theta_min 2.29
_diffrn_standards_decay_% 0.11
_diffrn_standards_number 279
_exptl_absorpt_coefficient_mu 0.520
_exptl_absorpt_correction_T_max 1.0000
_exptl_absorpt_correction_T_min 0.825404
_exptl_absorpt_correction_type multi-scan
_exptl_absorpt_process_details 'SADABS (Sheldrick, 2003)'
_exptl_crystal_colour purple
_exptl_crystal_density_diffrn 1.135
_exptl_crystal_density_method 'not measured'
_exptl_crystal_description multi-faced
_exptl_crystal_F_000 3600
_exptl_crystal_size_max 0.15
_exptl_crystal_size_mid 0.14
_exptl_crystal_size_min 0.13
_refine_diff_density_max 0.929
_refine_diff_density_min -0.674
_refine_diff_density_rms 0.119
_refine_ls_abs_structure_details 'Flack H D (1983), Acta Cryst. A39, 876-881'
_refine_ls_abs_structure_Flack 0.01(4)
_refine_ls_extinction_method none
_refine_ls_goodness_of_fit_ref 0.987
_refine_ls_hydrogen_treatment constr
_refine_ls_matrix_type full
_refine_ls_number_parameters 171
_refine_ls_number_reflns 4262
_refine_ls_number_restraints 9
_refine_ls_restrained_S_all 0.990
_refine_ls_R_factor_all 0.0982
_refine_ls_R_factor_gt 0.0598
_refine_ls_shift/su_max 0.001
_refine_ls_shift/su_mean 0.000
_refine_ls_structure_factor_coef Fsqd
_refine_ls_weighting_details 'calc w=1/[\s^2^(Fo^2^)+(0.1175P)^2^+0.0000P] where P=(Fo^2^+2Fc^2^)/3'
_refine_ls_weighting_scheme calc
_refine_ls_wR_factor_gt 0.1636
_refine_ls_wR_factor_ref 0.1783
_reflns_number_gt 2740
_reflns_number_total 4262
_reflns_threshold_expression >2sigma(I)
_cod_data_source_file c0sc00523a.txt
_cod_data_source_block ncent
_cod_depositor_comments
;
The following automatic conversions were performed:
data name '_symmetry_international_tables_no' replaced with
'_symmetry_Int_Tables_number' as specified in the replacement file
'/home/antanas/src/cod-tools/trunk/data/replacement-values/replacement_tags.lst'.

Automatic conversion script
Id: cif_correct_tags 4998 2017-03-02 13:24:31Z antanas 
;
_cod_original_sg_symbol_H-M P-43n
_cod_database_code 1515518

loop_
_symmetry_equiv_pos_as_xyz
'x, y, z'
'-x, -y, z'
'-x, y, -z'
'x, -y, -z'
'z, x, y'
'z, -x, -y'
'-z, -x, y'
'-z, x, -y'
'y, z, x'
'-y, z, -x'
'y, -z, -x'
'-y, -z, x'
'y+1/2, x+1/2, z+1/2'
'-y+1/2, -x+1/2, z+1/2'
'y+1/2, -x+1/2, -z+1/2'
'-y+1/2, x+1/2, -z+1/2'
'x+1/2, z+1/2, y+1/2'
'-x+1/2, z+1/2, -y+1/2'
'-x+1/2, -z+1/2, y+1/2'
'x+1/2, -z+1/2, -y+1/2'
'z+1/2, y+1/2, x+1/2'
'z+1/2, -y+1/2, -x+1/2'
'-z+1/2, y+1/2, -x+1/2'
'-z+1/2, -y+1/2, x+1/2'

loop_
_atom_site_label
_atom_site_type_symbol
_atom_site_fract_x
_atom_site_fract_y
_atom_site_fract_z
_atom_site_U_iso_or_equiv
_atom_site_adp_type
_atom_site_occupancy
_atom_site_symmetry_multiplicity
_atom_site_calc_flag
_atom_site_refinement_flags
_atom_site_disorder_assembly
_atom_site_disorder_group
Fe1 Fe 0.84706(2) 0.15294(2) 0.15294(2) 0.0192(2) Uani 1 3 d S . .
N1 N 0.80496(15) 0.22485(14) 0.11871(14) 0.0222(7) Uani 1 1 d . . .
N2 N 0.81617(14) 0.11532(14) 0.07657(14) 0.0206(6) Uani 1 1 d . . .
C1 C 0.7685(3) 0.3916(2) 0.1490(3) 0.0525(13) Uani 1 1 d . . .
H1A H 0.7705 0.3853 0.1935 0.079 Uiso 1 1 calc R . .
H1B H 0.7291 0.4104 0.1384 0.079 Uiso 1 1 calc R . .
H1C H 0.8020 0.4187 0.1362 0.079 Uiso 1 1 calc R . .
C2 C 0.7746(2) 0.3304(2) 0.1166(2) 0.0373(10) Uani 1 1 d . . .
C3 C 0.7524(3) 0.3226(2) 0.0568(2) 0.0476(13) Uani 1 1 d . . .
H3 H 0.7346 0.3561 0.0353 0.057 Uiso 1 1 calc R . .
C4 C 0.7567(3) 0.2659(2) 0.0297(2) 0.0433(12) Uani 1 1 d . . .
H4 H 0.7416 0.2599 -0.0107 0.052 Uiso 1 1 calc R . .
C5 C 0.78334(19) 0.21730(17) 0.06136(18) 0.0274(8) Uani 1 1 d . . .
C6 C 0.80012(18) 0.28078(17) 0.14503(18) 0.0291(9) Uani 1 1 d . . .
H6 H 0.8154 0.2858 0.1856 0.035 Uiso 1 1 calc R . .
C7 C 0.78865(18) 0.15557(18) 0.03762(17) 0.0266(8) Uani 1 1 d . . .
C8 C 0.7671(2) 0.1357(2) -0.01924(19) 0.0359(10) Uani 1 1 d . . .
H8 H 0.7492 0.1643 -0.0469 0.043 Uiso 1 1 calc R . .
C9 C 0.7716(2) 0.0753(2) -0.03537(18) 0.0361(10) Uani 1 1 d . . .
H9 H 0.7586 0.0620 -0.0748 0.043 Uiso 1 1 calc R . .
C10 C 0.79533(16) 0.03323(17) 0.00645(18) 0.0244(8) Uani 1 1 d . . .
C11 C 0.81785(16) 0.05546(17) 0.06116(17) 0.0225(7) Uani 1 1 d . . .
H11 H 0.8354 0.0272 0.0894 0.027 Uiso 1 1 calc R . .
P1 P 0.80717(6) 0.19283(6) -0.19283(6) 0.0479(6) Uani 1 3 d S . .
F1 F 0.8240(2) 0.26021(16) -0.21394(19) 0.0880(12) Uani 1 1 d . . .
F2 F 0.78923(19) 0.12562(15) -0.17145(19) 0.0784(11) Uani 1 1 d . . .
Fe2 Fe 1.0000 0.0000 0.0000 0.0271(4) Uani 1 12 d S . .
Cl1 Cl 1.05826(4) 0.05826(4) 0.05826(4) 0.0336(4) Uani 1 3 d S . .
P2 P 0.8465(3) 0.5000 0.0000 0.0527(14) Uani 0.3334 2 d SPD . .
F3 F 0.9201(5) 0.5000 0.0000 0.152(3) Uiso 0.334 2 d SPD . .
F4 F 0.8470(7) 0.4281(4) -0.0035(9) 0.152(3) Uiso 0.333 1 d PD . .
F5 F 0.8471(7) 0.5002(9) 0.0721(4) 0.152(3) Uiso 0.333 1 d PD . .
F6 F 0.7752(5) 0.5000 0.0000 0.152(3) Uiso 0.334 2 d SPD . .
O1 O 0.9465(4) 0.6277(4) 0.2200(4) 0.0681(18) Uiso 0.45 1 d P A 1
O2 O 0.9320(7) 0.3853(6) 0.1876(7) 0.0681(18) Uiso 0.30 1 d P B 2
O3 O 0.9062(8) 0.6152(8) 0.1628(7) 0.0681(18) Uiso 0.25 1 d P C 3

loop_
_atom_site_aniso_label
_atom_site_aniso_U_11
_atom_site_aniso_U_22
_atom_site_aniso_U_33
_atom_site_aniso_U_23
_atom_site_aniso_U_13
_atom_site_aniso_U_12
Fe1 0.0192(2) 0.0192(2) 0.0192(2) -0.00207(19) 0.00207(19) 0.00207(19)
N1 0.0241(16) 0.0186(15) 0.0239(16) -0.0028(12) 0.0044(13) 0.0006(12)
N2 0.0216(15) 0.0211(16) 0.0190(16) -0.0027(12) 0.0014(12) 0.0042(12)
C1 0.080(4) 0.029(2) 0.048(3) -0.007(2) -0.011(3) 0.014(2)
C2 0.057(3) 0.024(2) 0.031(2) -0.0014(17) 0.004(2) 0.0095(19)
C3 0.082(4) 0.030(2) 0.030(2) -0.0001(19) -0.004(3) 0.016(2)
C4 0.073(3) 0.031(2) 0.026(2) 0.0016(18) -0.010(2) 0.013(2)
C5 0.036(2) 0.0234(19) 0.0229(18) 0.0019(15) -0.0005(17) 0.0034(16)
C6 0.035(2) 0.026(2) 0.026(2) -0.0049(16) 0.0039(17) 0.0062(17)
C7 0.032(2) 0.0247(19) 0.0232(18) 0.0018(16) -0.0017(15) 0.0059(17)
C8 0.056(3) 0.030(2) 0.021(2) -0.0035(16) -0.0075(18) 0.0097(19)
C9 0.049(3) 0.036(2) 0.023(2) -0.0082(18) -0.0065(19) 0.005(2)
C10 0.0221(18) 0.0252(19) 0.0259(19) -0.0049(15) 0.0033(15) 0.0007(15)
C11 0.0203(16) 0.027(2) 0.0207(19) -0.0010(15) 0.0009(14) 0.0035(14)
P1 0.0479(6) 0.0479(6) 0.0479(6) 0.0085(5) -0.0085(5) 0.0085(5)
F1 0.131(4) 0.051(2) 0.082(3) 0.0122(19) 0.017(2) -0.001(2)
F2 0.097(3) 0.0453(19) 0.093(3) 0.0126(19) 0.007(2) -0.0013(19)
Fe2 0.0271(4) 0.0271(4) 0.0271(4) 0.000 0.000 0.000
Cl1 0.0336(4) 0.0336(4) 0.0336(4) -0.0013(4) -0.0013(4) -0.0013(4)
P2 0.064(4) 0.060(4) 0.034(3) 0.006(3) 0.000 0.000

loop_
_atom_type_symbol
_atom_type_description
_atom_type_scat_dispersion_real
_atom_type_scat_dispersion_imag
_atom_type_scat_source
C C 0.0033 0.0016 'International Tables Vol C Tables 4.2.6.8 and 6.1.1.4'
H H 0.0000 0.0000 'International Tables Vol C Tables 4.2.6.8 and 6.1.1.4'
N N 0.0061 0.0033 'International Tables Vol C Tables 4.2.6.8 and 6.1.1.4'
F F 0.0171 0.0103 'International Tables Vol C Tables 4.2.6.8 and 6.1.1.4'
P P 0.1023 0.0942 'International Tables Vol C Tables 4.2.6.8 and 6.1.1.4'
Cl Cl 0.1484 0.1585 'International Tables Vol C Tables 4.2.6.8 and 6.1.1.4'
Fe Fe 0.3463 0.8444 'International Tables Vol C Tables 4.2.6.8 and 6.1.1.4'
O O 0.0106 0.0060 'International Tables Vol C Tables 4.2.6.8 and 6.1.1.4'

loop_
_geom_angle_atom_site_label_1
_geom_angle_atom_site_label_2
_geom_angle_atom_site_label_3
_geom_angle
_geom_angle_site_symmetry_1
_geom_angle_site_symmetry_3
N1 Fe1 N1 96.19(12) 7_665 .
N1 Fe1 N1 96.19(12) 7_665 10_656
N1 Fe1 N1 96.19(12) . 10_656
N1 Fe1 N2 81.48(13) 7_665 7_665
N1 Fe1 N2 87.93(13) . 7_665
N1 Fe1 N2 175.47(14) 10_656 7_665
N1 Fe1 N2 175.48(14) 7_665 .
N1 Fe1 N2 81.48(13) . .
N1 Fe1 N2 87.93(13) 10_656 .
N2 Fe1 N2 94.53(12) 7_665 .
N1 Fe1 N2 87.93(13) 7_665 10_656
N1 Fe1 N2 175.47(14) . 10_656
N1 Fe1 N2 81.48(13) 10_656 10_656
N2 Fe1 N2 94.53(12) 7_665 10_656
N2 Fe1 N2 94.53(12) . 10_656
C5 N1 C6 118.5(3) . .
C5 N1 Fe1 114.8(2) . .
C6 N1 Fe1 126.5(3) . .
C11 N2 C7 118.7(3) . .
C11 N2 Fe1 127.1(3) . .
C7 N2 Fe1 114.1(2) . .
C2 C1 H1A 109.5 . .
C2 C1 H1B 109.5 . .
H1A C1 H1B 109.5 . .
C2 C1 H1C 109.5 . .
H1A C1 H1C 109.5 . .
H1B C1 H1C 109.5 . .
C6 C2 C3 117.8(4) . .
C6 C2 C1 121.4(4) . .
C3 C2 C1 120.8(4) . .
C4 C3 C2 119.2(4) . .
C4 C3 H3 120.4 . .
C2 C3 H3 120.4 . .
C3 C4 C5 120.0(4) . .
C3 C4 H4 120.0 . .
C5 C4 H4 120.0 . .
N1 C5 C4 120.9(4) . .
N1 C5 C7 114.7(3) . .
C4 C5 C7 124.4(4) . .
N1 C6 C2 123.7(4) . .
N1 C6 H6 118.2 . .
C2 C6 H6 118.2 . .
N2 C7 C8 120.2(4) . .
N2 C7 C5 114.3(3) . .
C8 C7 C5 125.4(4) . .
C9 C8 C7 120.2(4) . .
C9 C8 H8 119.9 . .
C7 C8 H8 119.9 . .
C8 C9 C10 119.5(4) . .
C8 C9 H9 120.2 . .
C10 C9 H9 120.2 . .
C11 C10 C9 117.9(4) . .
C11 C10 C10 120.7(4) . 4
C9 C10 C10 121.4(4) . 4
N2 C11 C10 123.1(3) . .
N2 C11 H11 118.4 . .
C10 C11 H11 118.4 . .
F1 P1 F1 90.7(3) 6_665 12_654
F1 P1 F1 90.7(3) 6_665 .
F1 P1 F1 90.7(3) 12_654 .
F1 P1 F2 88.4(2) 6_665 12_654
F1 P1 F2 179.1(3) 12_654 12_654
F1 P1 F2 89.3(2) . 12_654
F1 P1 F2 89.3(2) 6_665 .
F1 P1 F2 88.4(2) 12_654 .
F1 P1 F2 179.1(3) . .
F2 P1 F2 91.6(2) 12_654 .
F1 P1 F2 179.1(3) 6_665 6_665
F1 P1 F2 89.3(2) 12_654 6_665
F1 P1 F2 88.4(2) . 6_665
F2 P1 F2 91.6(2) 12_654 6_665
F2 P1 F2 91.6(2) . 6_665
Cl1 Fe2 Cl1 109.5 . 4
Cl1 Fe2 Cl1 109.5 . 2_755
Cl1 Fe2 Cl1 109.5 4 2_755
Cl1 Fe2 Cl1 109.5 . 3_755
Cl1 Fe2 Cl1 109.5 4 3_755
Cl1 Fe2 Cl1 109.5 2_755 3_755
F6 P2 F4 90.4(6) . .
F6 P2 F4 90.4(6) . 4_565
F4 P2 F4 179.2(11) . 4_565
F6 P2 F5 90.5(6) . 4_565
F4 P2 F5 87.0(8) . 4_565
F4 P2 F5 92.9(8) 4_565 4_565
F6 P2 F5 90.5(6) . .
F4 P2 F5 92.9(8) . .
F4 P2 F5 87.0(8) 4_565 .
F5 P2 F5 179.1(11) 4_565 .
F6 P2 F3 180.0 . .
F4 P2 F3 89.6(6) . .
F4 P2 F3 89.6(6) 4_565 .
F5 P2 F3 89.5(6) 4_565 .
F5 P2 F3 89.5(6) . .
F6 F6 P2 180.0 18_655 .

loop_
_geom_bond_atom_site_label_1
_geom_bond_atom_site_label_2
_geom_bond_distance
_geom_bond_site_symmetry_2
Fe1 N1 1.963(3) 7_665
Fe1 N1 1.963(3) .
Fe1 N1 1.963(3) 10_656
Fe1 N2 1.974(3) 7_665
Fe1 N2 1.974(3) .
Fe1 N2 1.974(3) 10_656
N1 C5 1.346(5) .
N1 C6 1.351(5) .
N2 C11 1.348(5) .
N2 C7 1.360(5) .
C1 C2 1.515(6) .
C1 H1A 0.9800 .
C1 H1B 0.9800 .
C1 H1C 0.9800 .
C2 C6 1.365(6) .
C2 C3 1.400(7) .
C3 C4 1.373(6) .
C3 H3 0.9500 .
C4 C5 1.391(6) .
C4 H4 0.9500 .
C5 C7 1.446(5) .
C6 H6 0.9500 .
C7 C8 1.394(5) .
C8 C9 1.368(6) .
C8 H8 0.9500 .
C9 C10 1.392(6) .
C9 H9 0.9500 .
C10 C11 1.377(5) .
C10 C10 1.476(8) 4
C11 H11 0.9500 .
P1 F1 1.582(4) 6_665
P1 F1 1.582(4) 12_654
P1 F1 1.582(4) .
P1 F2 1.586(4) 12_654
P1 F2 1.586(4) .
P1 F2 1.586(4) 6_665
Fe2 Cl1 2.1994(17) .
Fe2 Cl1 2.1994(17) 4
Fe2 Cl1 2.1994(17) 2_755
Fe2 Cl1 2.1994(17) 3_755
P2 F6 1.553(9) .
P2 F4 1.570(8) .
P2 F4 1.570(8) 4_565
P2 F5 1.572(8) 4_565
P2 F5 1.572(8) .
P2 F3 1.604(9) .
F6 F6 1.10(2) 18_655

loop_
_geom_torsion_atom_site_label_1
_geom_torsion_atom_site_label_2
_geom_torsion_atom_site_label_3
_geom_torsion_atom_site_label_4
_geom_torsion
_geom_torsion_site_symmetry_1
_geom_torsion_site_symmetry_4
N1 Fe1 N1 C5 169.1(3) 7_665 .
N1 Fe1 N1 C5 -94.0(3) 10_656 .
N2 Fe1 N1 C5 87.9(3) 7_665 .
N2 Fe1 N1 C5 -7.0(3) . .
N1 Fe1 N1 C6 -5.7(3) 7_665 .
N1 Fe1 N1 C6 91.3(3) 10_656 .
N2 Fe1 N1 C6 -86.9(3) 7_665 .
N2 Fe1 N1 C6 178.3(3) . .
N1 Fe1 N2 C11 -171.5(3) . .
N1 Fe1 N2 C11 -74.9(3) 10_656 .
N2 Fe1 N2 C11 101.3(2) 7_665 .
N2 Fe1 N2 C11 6.4(3) 10_656 .
N1 Fe1 N2 C7 6.1(3) . .
N1 Fe1 N2 C7 102.6(3) 10_656 .
N2 Fe1 N2 C7 -81.2(3) 7_665 .
N2 Fe1 N2 C7 -176.1(3) 10_656 .
C6 C2 C3 C4 0.5(8) . .
C1 C2 C3 C4 -177.7(5) . .
C2 C3 C4 C5 -0.5(8) . .
C6 N1 C5 C4 0.2(6) . .
Fe1 N1 C5 C4 -175.0(4) . .
C6 N1 C5 C7 -178.1(3) . .
Fe1 N1 C5 C7 6.7(4) . .
C3 C4 C5 N1 0.2(7) . .
C3 C4 C5 C7 178.3(5) . .
C5 N1 C6 C2 -0.2(6) . .
Fe1 N1 C6 C2 174.4(3) . .
C3 C2 C6 N1 -0.2(7) . .
C1 C2 C6 N1 178.0(5) . .
C11 N2 C7 C8 -5.0(6) . .
Fe1 N2 C7 C8 177.2(3) . .
C11 N2 C7 C5 173.6(3) . .
Fe1 N2 C7 C5 -4.2(4) . .
N1 C5 C7 N2 -1.6(5) . .
C4 C5 C7 N2 -179.9(4) . .
N1 C5 C7 C8 176.9(4) . .
C4 C5 C7 C8 -1.4(7) . .
N2 C7 C8 C9 2.2(7) . .
C5 C7 C8 C9 -176.2(4) . .
C7 C8 C9 C10 2.9(7) . .
C8 C9 C10 C11 -4.9(6) . .
C8 C9 C10 C10 173.8(4) . 4
C7 N2 C11 C10 2.9(5) . .
Fe1 N2 C11 C10 -179.7(3) . .
C9 C10 C11 N2 2.1(5) . .
C10 C10 C11 N2 -176.6(3) 4 .
